data_7036649
loop_
_publ_author_name
'Beil, Andreas'
'Gilliard, Robert J.'
'Gr\"utzmacher, Hansj\"org'

_publ_section_title
;
 From the parent phosphinidene-carbene adduct NHC[double bond, length as
 m-dash]PH to cationic P4-rings and P2-cycloaddition products.
;
_journal_issue 5
_journal_name_full 'Dalton transactions (Cambridge, England : 2003)'
_journal_page_first 2044
_journal_page_last 2052
_journal_paper_doi 10.1039/c5dt03014e
_journal_volume 45
_journal_year 2016
_chemical_formula_moiety '2(Cl4 Ga), C58 H84 N6 P4, C4 H10 O2'
_chemical_formula_sum 'C62 H94 Cl8 Ga2 N6 O2 P4'
_chemical_formula_weight 1502.35
_chemical_properties_physical 'Air-sensitive, Moisture-sensitive, Oxygen-sensitive'
_space_group_crystal_system orthorhombic
_space_group_IT_number 60
_space_group_name_Hall '-P 2n 2ab'
_space_group_name_H-M_alt 'P b c n'
_symmetry_space_group_name_Hall '-P 2n 2ab'
_symmetry_space_group_name_H-M 'P b c n'
_atom_sites_solution_hydrogens geom
_atom_sites_solution_primary direct
_audit_creation_date 2015-09-04
_audit_creation_method
;
Olex2 1.2
(compiled 2015.01.26 svn.r3150 for OlexSys, GUI svn.r4998)
;
_audit_update_record
;
2015-09-04 deposited with the CCDC.
2015-09-14 downloaded from the CCDC.
;
_cell_angle_alpha 90
_cell_angle_beta 90
_cell_angle_gamma 90
_cell_formula_units_Z 8
_cell_length_a 32.9377(6)
_cell_length_b 23.6356(4)
_cell_length_c 19.1985(4)
_cell_measurement_reflns_used 9687
_cell_measurement_temperature 100
_cell_measurement_theta_max 29.99
_cell_measurement_theta_min 2.37
_cell_volume 14946.1(5)
_computing_cell_refinement 'Bruker SAINT'
_computing_data_collection 'Bruker APEX2'
_computing_data_reduction 'Bruker SAINT'
_computing_molecular_graphics 'Olex2 (Dolomanov et al., 2009)'
_computing_publication_material 'Olex2 (Dolomanov et al., 2009)'
_computing_structure_refinement 'XL (Sheldrick, 2008)'
_computing_structure_solution 'XS (Sheldrick, 2008)'
_diffrn_ambient_temperature 100
_diffrn_detector 'Bruker APEX2 area detector'
_diffrn_detector_area_resol_mean 8.33
_diffrn_detector_type 'CCD area detector'
_diffrn_measured_fraction_theta_full 0.999
_diffrn_measured_fraction_theta_max 0.998
_diffrn_measurement_device 'fixed chi three-circle diffractometer'
_diffrn_measurement_device_type 'Bruker SMART Apex2'
_diffrn_measurement_method '\w and \f scans'
_diffrn_radiation_monochromator graphite
_diffrn_radiation_probe x-ray
_diffrn_radiation_type MoK\a
_diffrn_radiation_wavelength 0.71073
_diffrn_reflns_av_R_equivalents 0.0493
_diffrn_reflns_av_unetI/netI 0.0449
_diffrn_reflns_laue_measured_fraction_full 0.999
_diffrn_reflns_laue_measured_fraction_max 0.998
_diffrn_reflns_limit_h_max 38
_diffrn_reflns_limit_h_min -47
_diffrn_reflns_limit_k_max 33
_diffrn_reflns_limit_k_min -33
_diffrn_reflns_limit_l_max 13
_diffrn_reflns_limit_l_min -27
_diffrn_reflns_number 103106
_diffrn_reflns_point_group_measured_fraction_full 0.999
_diffrn_reflns_point_group_measured_fraction_max 0.998
_diffrn_reflns_theta_full 25.242
_diffrn_reflns_theta_max 30.551
_diffrn_reflns_theta_min 1.843
_diffrn_source 'microfocus sealed X-ray tube'
_diffrn_source_type 'Incoatec I\ms'
_diffrn_standards_number 0
_exptl_absorpt_coefficient_mu 1.136
_exptl_absorpt_correction_T_max 0.7461
_exptl_absorpt_correction_T_min 0.6573
_exptl_absorpt_correction_type numerical
_exptl_absorpt_process_details
;
SADABS-2012/1 (Bruker,2012) was used for absorption correction.
wR2(int) was 0.0769 before and 0.0465 after correction.
The Ratio of minimum to maximum transmission is 0.8810.
The \l/2 correction factor is 0.0015.
;
_exptl_crystal_colour 'clear colourless'
_exptl_crystal_colour_lustre clear
_exptl_crystal_colour_primary colourless
_exptl_crystal_density_diffrn 1.335
_exptl_crystal_description block
_exptl_crystal_F_000 6256
_exptl_crystal_recrystallization_method 'Re-crystallisation from solvent: DME/ diisopropyl ether'
_exptl_crystal_size_max 0.452
_exptl_crystal_size_mid 0.224
_exptl_crystal_size_min 0.222
_refine_diff_density_max 0.511
_refine_diff_density_min -0.673
_refine_diff_density_rms 0.073
_refine_ls_extinction_method none
_refine_ls_goodness_of_fit_ref 1.017
_refine_ls_hydrogen_treatment constr
_refine_ls_matrix_type full
_refine_ls_number_parameters 895
_refine_ls_number_reflns 22865
_refine_ls_number_restraints 155
_refine_ls_restrained_S_all 1.020
_refine_ls_R_factor_all 0.0755
_refine_ls_R_factor_gt 0.0427
_refine_ls_shift/su_max 0.003
_refine_ls_shift/su_mean 0.000
_refine_ls_structure_factor_coef Fsqd
_refine_ls_weighting_details 'w=1/[\s^2^(Fo^2^)+(0.0357P)^2^+13.2884P] where P=(Fo^2^+2Fc^2^)/3'
_refine_ls_weighting_scheme calc
_refine_ls_wR_factor_gt 0.0893
_refine_ls_wR_factor_ref 0.1023
_reflns_Friedel_coverage 0.000
_reflns_number_gt 16036
_reflns_number_total 22865
_reflns_threshold_expression 'I > 2\s(I)'
_cod_data_source_file c5dt03014e2.cif
_cod_data_source_block 3c2
_cod_depositor_comments 'Adding full bibliography for 7036646--7036654.cif.'
_cod_database_code 7036649
_shelx_space_group_comment
;
The symmetry employed for this shelxl refinement is uniquely defined
by the following loop, which should always be used as a source of
symmetry information in preference to the above space-group names.
They are only intended as comments.
;
_olex2_refinement_description
;
1. Fixed Uiso
 At 1.2 times of:
  All C(H) groups, All C(H,H) groups
 At 1.5 times of:
  All C(H,H,H) groups
2. Restrained distances
 Ga2Y-Cl2Y = Ga2Y-Cl4Y = Ga2Y-Cl1Y = Ga2Y-Cl3Y
 2.17035 with sigma of 0.001
 Cl2Y-Cl4Y = Cl2Y-Cl1Y = Cl2Y-Cl3Y = Cl4Y-Cl1Y = Cl4Y-Cl3Y = Cl1Y-Cl3Y
 3.5443 with sigma of 0.001
 Ga2X-Cl3X = Ga2X-Cl4X = Ga2X-Cl2X = Ga2X-Cl1X
 2.17035 with sigma of 0.001
 Cl3X-Cl4X = Cl3X-Cl2X = Cl3X-Cl1X = Cl4X-Cl2X = Cl4X-Cl1X = Cl2X-Cl1X
 3.5443 with sigma of 0.001
 Ga2Z-Cl3Z = Ga2Z-Cl2Z = Ga2Z-Cl1Z = Ga2Z-Cl4Z
 2.17035 with sigma of 0.001
 O1X-C59X \\sim O1Y-C59Y
 with sigma of 0.02
 C25-C27Y \\sim C25-C27X
 with sigma of 0.02
 C25-C26Y \\sim C25-C26X
 with sigma of 0.02
 C26X-C27X \\sim C26Y-C27Y
 with sigma of 0.02
3. Rigid bond restraints
 Ga2Y, Cl2Y, Cl4Y, Cl1Y, Cl3Y, Cl3X, Cl4X, Cl2X, Ga2X, Cl1X, Cl3Z, Cl2Z, Cl1Z,
 Ga2Z, Cl4Z
 with sigma for 1-2 distances of 0.005 and sigma for 1-3 distances of 0.005
4. Uiso/Uaniso restraints and constraints
Uanis(O1X) \\sim Ueq: with sigma of 0.001 and sigma for terminal atoms of 0.002
Uanis(Ga2X) = Uanis(Ga2Y) = Uanis(Ga2Z)
Uanis(C62Y) = Uanis(C62X) = Uanis(O2X) = Uanis(O2Y) = Uanis(C61Y) = Uanis(C61X)
= Uanis(C60Y) = Uanis(C60X) = Uanis(C59X) = Uanis(C59Y)
Uanis(C26X) = Uanis(C26Y)
Uanis(C27X) = Uanis(C27Y)
5. Rigid body (RIGU) restrains
 Ga2Y, Cl2Y, Cl4Y, Cl1Y, Cl3Y, Cl3X, Cl4X, Cl2X, Ga2X, Cl1X, Cl3Z, Cl2Z, Cl1Z,
 Ga2Z, Cl4Z
 with sigma for 1-2 distances of 0.004 and sigma for 1-3 distances of 0.004
 C25
 with sigma for 1-2 distances of 0.004 and sigma for 1-3 distances of 0.004
6. Others
 1*[Sof(Cl3X)+Sof(Cl4X)+Sof(Cl2X)+Sof(Ga2X)+Sof(Cl1X)]+1*[Sof(Ga2Y)+Sof(Cl2Y)+
 Sof(Cl4Y)+Sof(Cl1Y)+Sof(Cl3Y)]+1*[Sof(Cl3Z)+Sof(Cl2Z)+Sof(Cl1Z)+Sof(Ga2Z)+
 Sof(Cl4Z)]=1 with esd of 0.0001
 Sof(Cl3X)=Sof(Cl4X)=Sof(Cl2X)=Sof(Ga2X)=Sof(Cl1X)=FVAR(1)
 Sof(C59X)=Sof(H59D)=Sof(H59E)=Sof(H59F)=Sof(O1X)=Sof(C60X)=Sof(H60C)=
 Sof(H60D)=Sof(C61X)=Sof(H61C)=Sof(H61D)=Sof(O2X)=Sof(C62X)=Sof(H62D)=Sof(H62E)=
 Sof(H62F)=1-FVAR(2)
 Sof(O1Y)=Sof(C60Y)=Sof(H60A)=Sof(H60B)=Sof(C59Y)=Sof(H59A)=Sof(H59B)=
 Sof(H59C)=Sof(O2Y)=Sof(C61Y)=Sof(H61A)=Sof(H61B)=Sof(C62Y)=Sof(H62A)=Sof(H62B)=
 Sof(H62C)=FVAR(2)
 Sof(Ga2Y)=Sof(Cl2Y)=Sof(Cl4Y)=Sof(Cl1Y)=Sof(Cl3Y)=FVAR(3)
 1(DFIX)=1(DFIX)=1(DFIX)=FVAR(4)
 1(DFIX)=1(DFIX)=FVAR(5)
 Sof(Cl3Z)=Sof(Cl2Z)=Sof(Cl1Z)=Sof(Ga2Z)=Sof(Cl4Z)=FVAR(6)
 Sof(H13A)=Sof(C15X)=Sof(H15D)=Sof(H15E)=Sof(H15F)=Sof(C14X)=Sof(H14D)=
 Sof(H14E)=Sof(H14F)=1-FVAR(7)
 Sof(H13)=Sof(C14Y)=Sof(H14A)=Sof(H14B)=Sof(H14C)=Sof(C15Y)=Sof(H15A)=
 Sof(H15B)=Sof(H15C)=FVAR(7)
 Sof(H25A)=Sof(C26X)=Sof(H26D)=Sof(H26E)=Sof(H26F)=Sof(C27X)=Sof(H27D)=
 Sof(H27E)=Sof(H27F)=1-FVAR(8)
 Sof(H25)=Sof(C26Y)=Sof(H26A)=Sof(H26B)=Sof(H26C)=Sof(C27Y)=Sof(H27A)=
 Sof(H27B)=Sof(H27C)=FVAR(8)
7.a Ternary CH refined with riding coordinates:
 C10(H10), C51(H51), C54(H54), C22(H22), C42(H42), C39(H39), C13(H13),
 C13(H13A), C25(H25), C25(H25A)
7.b Secondary CH2 refined with riding coordinates:
 C60Y(H60A,H60B), C61Y(H61A,H61B), C60X(H60C,H60D), C61X(H61C,H61D)
7.c Aromatic/amide H refined with riding coordinates:
 C2(H2), C3(H3), C32(H32), C49(H49), C35(H35), C6(H6), C31(H31), C36(H36),
 C48(H48), C8(H8), C47(H47), C7(H7), C37(H37), C18(H18), C20(H20), C19(H19)
7.d Idealised Me refined as rotating group:
 C29(H29A,H29B,H29C), C11(H11A,H11B,H11C), C28(H28A,H28B,H28C), C57(H57A,H57B,
 H57C), C56(H56A,H56B,H56C), C12(H12A,H12B,H12C), C44(H44A,H44B,H44C), C55(H55A,
 H55B,H55C), C43(H43A,H43B,H43C), C58(H58A,H58B,H58C), C40(H40A,H40B,H40C),
 C23(H23A,H23B,H23C), C24(H24A,H24B,H24C), C41(H41A,H41B,H41C), C52(H52A,H52B,
 H52C), C53(H53A,H53B,H53C), C59Y(H59A,H59B,H59C), C62Y(H62A,H62B,H62C),
 C59X(H59D,H59E,H59F), C62X(H62D,H62E,H62F), C14Y(H14A,H14B,H14C), C15Y(H15A,
 H15B,H15C), C15X(H15D,H15E,H15F), C14X(H14D,H14E,H14F), C26Y(H26A,H26B,H26C),
 C27Y(H27A,H27B,H27C), C26X(H26D,H26E,H26F), C27X(H27D,H27E,H27F)
;
_shelx_shelxl_version_number 2014/7
_olex2_submission_special_instructions 'No special instructions were received'

loop_
_space_group_symop_operation_xyz
'x, y, z'
'-x+1/2, -y+1/2, z+1/2'
'-x, y, -z+1/2'
'x+1/2, -y+1/2, -z'
'-x, -y, -z'
'x-1/2, y-1/2, -z-1/2'
'x, -y, z-1/2'
'-x-1/2, y-1/2, z'

loop_
_atom_site_label
_atom_site_type_symbol
_atom_site_fract_x
_atom_site_fract_y
_atom_site_fract_z
_atom_site_U_iso_or_equiv
_atom_site_adp_type
_atom_site_occupancy
_atom_site_site_symmetry_order
_atom_site_calc_flag
_atom_site_refinement_flags_posn
_atom_site_refinement_flags_adp
_atom_site_refinement_flags_occupancy
_atom_site_disorder_assembly
_atom_site_disorder_group
Ga1A Ga 0.65497(2) 0.01345(2) 0.72435(2) 0.02514(6) Uani 1 1 d . . . . .
P3 P 0.71181(2) 0.31886(2) 0.47573(2) 0.01398(9) Uani 1 1 d . . . . .
P4 P 0.65495(2) 0.36727(2) 0.50133(3) 0.01603(9) Uani 1 1 d . . . . .
P1 P 0.63787(2) 0.27863(2) 0.53389(2) 0.01463(9) Uani 1 1 d . . . . .
Cl1A Cl 0.69195(2) 0.07031(2) 0.66112(3) 0.02605(11) Uani 1 1 d . . . . .
P2 P 0.66984(2) 0.25010(2) 0.43586(2) 0.01522(9) Uani 1 1 d . . . . .
Cl2A Cl 0.69551(2) -0.04961(2) 0.76916(3) 0.03623(13) Uani 1 1 d . . . . .
Cl3A Cl 0.62724(2) 0.06211(3) 0.80742(3) 0.04412(15) Uani 1 1 d . . . . .
Cl4A Cl 0.60958(2) -0.02596(3) 0.65999(4) 0.0586(2) Uani 1 1 d . . . . .
N5 N 0.75490(5) 0.32563(6) 0.34908(8) 0.0152(3) Uani 1 1 d . . . . .
N1 N 0.56122(5) 0.23499(7) 0.48254(8) 0.0173(3) Uani 1 1 d . . . . .
N2 N 0.55633(5) 0.28782(7) 0.57430(8) 0.0172(3) Uani 1 1 d . . . . .
N4 N 0.73319(5) 0.40792(6) 0.38045(8) 0.0167(3) Uani 1 1 d . . . . .
N3 N 0.69242(5) 0.19010(7) 0.45816(9) 0.0220(3) Uani 1 1 d . . . . .
N6 N 0.66636(5) 0.40105(7) 0.57480(9) 0.0239(4) Uani 1 1 d . . . . .
C50 C 0.74754(6) 0.23388(8) 0.29212(9) 0.0168(4) Uani 1 1 d . . . . .
C45 C 0.76524(5) 0.26605(7) 0.34535(9) 0.0156(3) Uani 1 1 d . . . . .
C1 C 0.58280(5) 0.26911(7) 0.52544(9) 0.0152(3) Uani 1 1 d . . . . .
C30 C 0.73150(5) 0.35227(7) 0.39680(9) 0.0141(3) Uani 1 1 d . . . . .
C4 C 0.57474(6) 0.20294(8) 0.42238(10) 0.0182(4) Uani 1 1 d . . . . .
C5 C 0.57829(6) 0.14396(8) 0.42988(11) 0.0210(4) Uani 1 1 d . . . . .
C9 C 0.57888(6) 0.23151(9) 0.35907(10) 0.0215(4) Uani 1 1 d . . . . .
C33 C 0.72058(6) 0.45614(8) 0.42183(10) 0.0179(4) Uani 1 1 d . . . . .
C2 C 0.52129(6) 0.23299(9) 0.50421(11) 0.0219(4) Uani 1 1 d . . . . .
H2 H 0.5004 0.2129 0.4831 0.026 Uiso 1 1 calc R . . . .
C3 C 0.51828(6) 0.26543(9) 0.56139(11) 0.0224(4) Uani 1 1 d . . . . .
H3 H 0.4949 0.2717 0.5875 0.027 Uiso 1 1 calc R . . . .
C17 C 0.58581(6) 0.29947(9) 0.69027(10) 0.0213(4) Uani 1 1 d . . . . .
C16 C 0.56526(6) 0.32361(8) 0.63375(10) 0.0197(4) Uani 1 1 d . . . . .
C46 C 0.79531(6) 0.24568(8) 0.39038(10) 0.0178(4) Uani 1 1 d . . . . .
C38 C 0.68549(6) 0.48533(8) 0.40210(10) 0.0203(4) Uani 1 1 d . . . . .
C32 C 0.77073(6) 0.36452(8) 0.30284(10) 0.0198(4) Uani 1 1 d . . . . .
H32 H 0.7877 0.3567 0.2653 0.024 Uiso 1 1 calc R . . . .
C10 C 0.57143(6) 0.11444(8) 0.49935(11) 0.0238(4) Uani 1 1 d . . . . .
H10 H 0.5482 0.1328 0.5219 0.029 Uiso 1 1 calc R . . . .
C49 C 0.76040(6) 0.17801(8) 0.28618(11) 0.0217(4) Uani 1 1 d . . . . .
H49 H 0.7494 0.1551 0.2516 0.026 Uiso 1 1 calc R . . . .
C51 C 0.81719(6) 0.28304(9) 0.44277(10) 0.0223(4) Uani 1 1 d . . . . .
H51 H 0.8014 0.3179 0.4480 0.027 Uiso 1 1 calc R . . . .
C34 C 0.74749(6) 0.47454(8) 0.47349(10) 0.0204(4) Uani 1 1 d . . . . .
C35 C 0.73733(7) 0.52459(9) 0.50801(11) 0.0260(4) Uani 1 1 d . . . . .
H35 H 0.7539 0.5378 0.5437 0.031 Uiso 1 1 calc R . . . .
C54 C 0.71774(6) 0.25875(8) 0.24001(10) 0.0194(4) Uani 1 1 d . . . . .
H54 H 0.7068 0.2938 0.2598 0.023 Uiso 1 1 calc R . . . .
C22 C 0.59658(6) 0.23728(9) 0.69461(11) 0.0240(4) Uani 1 1 d . . . . .
H22 H 0.5924 0.2206 0.6484 0.029 Uiso 1 1 calc R . . . .
C6 C 0.58777(6) 0.11380(9) 0.36976(12) 0.0280(5) Uani 1 1 d . . . . .
H6 H 0.5912 0.0748 0.3725 0.034 Uiso 1 1 calc R . . . .
C29 C 0.68975(6) 0.14183(8) 0.41116(11) 0.0231(4) Uani 1 1 d . . . . .
H29A H 0.6739 0.1125 0.4326 0.035 Uiso 1 1 calc GR . . . .
H29B H 0.7165 0.1278 0.4015 0.035 Uiso 1 1 calc GR . . . .
H29C H 0.6770 0.1533 0.3684 0.035 Uiso 1 1 calc GR . . . .
C31 C 0.75713(6) 0.41561(8) 0.32221(10) 0.0209(4) Uani 1 1 d . . . . .
H31 H 0.7628 0.4499 0.3005 0.025 Uiso 1 1 calc R . . . .
C36 C 0.70306(7) 0.55467(9) 0.48979(12) 0.0276(5) Uani 1 1 d . . . . .
H36 H 0.6970 0.5883 0.5128 0.033 Uiso 1 1 calc R . . . .
C48 C 0.78931(6) 0.15591(8) 0.33092(11) 0.0245(4) Uani 1 1 d . . . . .
H48 H 0.7971 0.1183 0.3265 0.029 Uiso 1 1 calc R . . . .
C11 C 0.60797(7) 0.12076(9) 0.54802(12) 0.0266(4) Uani 1 1 d . . . . .
H11A H 0.6304 0.0994 0.5300 0.040 Uiso 1 1 calc GR . . . .
H11B H 0.6010 0.1069 0.5935 0.040 Uiso 1 1 calc GR . . . .
H11C H 0.6154 0.1599 0.5512 0.040 Uiso 1 1 calc GR . . . .
C42 C 0.65803(6) 0.46571(8) 0.34339(11) 0.0238(4) Uani 1 1 d . . . . .
H42 H 0.6631 0.4253 0.3358 0.029 Uiso 1 1 calc R . . . .
C8 C 0.58742(6) 0.19834(10) 0.30061(11) 0.0250(4) Uani 1 1 d . . . . .
H8 H 0.5900 0.2156 0.2573 0.030 Uiso 1 1 calc R . . . .
C28 C 0.71295(7) 0.17838(9) 0.52372(11) 0.0242(4) Uani 1 1 d . . . . .
H28A H 0.7138 0.2122 0.5514 0.036 Uiso 1 1 calc GR . . . .
H28B H 0.7401 0.1658 0.5145 0.036 Uiso 1 1 calc GR . . . .
H28C H 0.6985 0.1494 0.5485 0.036 Uiso 1 1 calc GR . . . .
C57 C 0.68492(7) 0.37623(10) 0.63621(11) 0.0281(5) Uani 1 1 d . . . . .
H57A H 0.6642 0.3670 0.6695 0.042 Uiso 1 1 calc GR . . . .
H57B H 0.7036 0.4028 0.6564 0.042 Uiso 1 1 calc GR . . . .
H57C H 0.6993 0.3425 0.6233 0.042 Uiso 1 1 calc GR . . . .
C47 C 0.80665(6) 0.18914(8) 0.38215(11) 0.0221(4) Uani 1 1 d . . . . .
H47 H 0.8261 0.1736 0.4115 0.027 Uiso 1 1 calc R . . . .
C56 C 0.68220(6) 0.21957(9) 0.22390(11) 0.0267(4) Uani 1 1 d . . . . .
H56A H 0.6921 0.1858 0.2020 0.040 Uiso 1 1 calc GR . . . .
H56B H 0.6636 0.2384 0.1932 0.040 Uiso 1 1 calc GR . . . .
H56C H 0.6685 0.2099 0.2664 0.040 Uiso 1 1 calc GR . . . .
C7 C 0.59215(7) 0.14053(10) 0.30607(12) 0.0294(5) Uani 1 1 d . . . . .
H7 H 0.5983 0.1193 0.2666 0.035 Uiso 1 1 calc R . . . .
C21 C 0.54945(7) 0.37904(9) 0.63316(12) 0.0276(5) Uani 1 1 d . . . . .
C37 C 0.67752(7) 0.53543(8) 0.43770(12) 0.0254(4) Uani 1 1 d . . . . .
H37 H 0.6546 0.5564 0.4262 0.030 Uiso 1 1 calc R . . . .
C18 C 0.59310(7) 0.33473(10) 0.74727(12) 0.0304(5) Uani 1 1 d . . . . .
H18 H 0.6071 0.3207 0.7857 0.036 Uiso 1 1 calc R . . . .
C12 C 0.56112(7) 0.05168(9) 0.49150(14) 0.0328(5) Uani 1 1 d . . . . .
H12A H 0.5384 0.0475 0.4607 0.049 Uiso 1 1 calc GR . . . .
H12B H 0.5544 0.0362 0.5363 0.049 Uiso 1 1 calc GR . . . .
H12C H 0.5841 0.0320 0.4726 0.049 Uiso 1 1 calc GR . . . .
C39 C 0.78695(6) 0.44448(9) 0.49068(11) 0.0239(4) Uani 1 1 d . . . . .
H39 H 0.7899 0.4126 0.4584 0.029 Uiso 1 1 calc R . . . .
C44 C 0.61291(7) 0.47286(10) 0.36062(13) 0.0320(5) Uani 1 1 d . . . . .
H44A H 0.6064 0.4509 0.4011 0.048 Uiso 1 1 calc GR . . . .
H44B H 0.5968 0.4602 0.3219 0.048 Uiso 1 1 calc GR . . . .
H44C H 0.6073 0.5120 0.3696 0.048 Uiso 1 1 calc GR . . . .
C55 C 0.73987(7) 0.27368(10) 0.17228(11) 0.0283(5) Uani 1 1 d . . . . .
H55A H 0.7627 0.2976 0.1825 0.043 Uiso 1 1 calc GR . . . .
H55B H 0.7216 0.2932 0.1416 0.043 Uiso 1 1 calc GR . . . .
H55C H 0.7492 0.2396 0.1502 0.043 Uiso 1 1 calc GR . . . .
C43 C 0.66797(8) 0.49686(10) 0.27547(12) 0.0328(5) Uani 1 1 d . . . . .
H43A H 0.6614 0.5362 0.2804 0.049 Uiso 1 1 calc GR . . . .
H43B H 0.6524 0.4809 0.2381 0.049 Uiso 1 1 calc GR . . . .
H43C H 0.6964 0.4929 0.2654 0.049 Uiso 1 1 calc GR . . . .
C13 C 0.57379(7) 0.29509(10) 0.35243(12) 0.0319(5) Uani 1 1 d . . . . .
H13 H 0.5839 0.3096 0.3970 0.038 Uiso 0.574(18) 1 calc R . P A 1
H13A H 0.5735 0.3148 0.3973 0.038 Uiso 0.426(18) 1 calc R . P A 2
C20 C 0.55793(8) 0.41169(10) 0.69163(13) 0.0369(6) Uani 1 1 d . . . . .
H20 H 0.5487 0.4488 0.6934 0.044 Uiso 1 1 calc R . . . .
C58 C 0.64847(7) 0.45680(9) 0.58656(12) 0.0307(5) Uani 1 1 d . . . . .
H58A H 0.6373 0.4708 0.5437 0.046 Uiso 1 1 calc GR . . . .
H58B H 0.6690 0.4823 0.6030 0.046 Uiso 1 1 calc GR . . . .
H58C H 0.6273 0.4539 0.6207 0.046 Uiso 1 1 calc GR . . . .
C40 C 0.82336(7) 0.48365(10) 0.48031(13) 0.0295(5) Uani 1 1 d . . . . .
H40A H 0.8230 0.4985 0.4338 0.044 Uiso 1 1 calc GR . . . .
H40B H 0.8480 0.4628 0.4876 0.044 Uiso 1 1 calc GR . . . .
H40C H 0.8219 0.5143 0.5130 0.044 Uiso 1 1 calc GR . . . .
C19 C 0.57975(7) 0.39032(11) 0.74727(13) 0.0380(6) Uani 1 1 d . . . . .
H19 H 0.5855 0.4135 0.7851 0.046 Uiso 1 1 calc R . . . .
C23 C 0.64087(7) 0.22702(11) 0.71556(12) 0.0326(5) Uani 1 1 d . . . . .
H23A H 0.6585 0.2453 0.6828 0.049 Uiso 1 1 calc GR . . . .
H23B H 0.6463 0.1871 0.7158 0.049 Uiso 1 1 calc GR . . . .
H23C H 0.6455 0.2422 0.7612 0.049 Uiso 1 1 calc GR . . . .
C25 C 0.52320(7) 0.40136(10) 0.57344(14) 0.0350(5) Uani 1 1 d D U . . .
H25 H 0.5069 0.3692 0.5577 0.042 Uiso 0.822(9) 1 calc R . P B 1
H25A H 0.5137 0.3717 0.5417 0.042 Uiso 0.178(9) 1 calc R . P B 2
C24 C 0.56799(7) 0.20752(11) 0.74565(14) 0.0370(5) Uani 1 1 d . . . . .
H24A H 0.5719 0.2227 0.7915 0.056 Uiso 1 1 calc GR . . . .
H24B H 0.5737 0.1677 0.7460 0.056 Uiso 1 1 calc GR . . . .
H24C H 0.5404 0.2135 0.7314 0.056 Uiso 1 1 calc GR . . . .
C41 C 0.78661(7) 0.42063(10) 0.56482(12) 0.0326(5) Uani 1 1 d . . . . .
H41A H 0.7825 0.4509 0.5974 0.049 Uiso 1 1 calc GR . . . .
H41B H 0.8121 0.4024 0.5742 0.049 Uiso 1 1 calc GR . . . .
H41C H 0.7650 0.3936 0.5693 0.049 Uiso 1 1 calc GR . . . .
C52 C 0.82076(8) 0.25595(12) 0.51371(12) 0.0394(6) Uani 1 1 d . . . . .
H52A H 0.7942 0.2462 0.5304 0.059 Uiso 1 1 calc GR . . . .
H52B H 0.8333 0.2821 0.5454 0.059 Uiso 1 1 calc GR . . . .
H52C H 0.8371 0.2224 0.5104 0.059 Uiso 1 1 calc GR . . . .
C53 C 0.85893(9) 0.29913(14) 0.41585(14) 0.0527(8) Uani 1 1 d . . . . .
H53A H 0.8749 0.2656 0.4095 0.079 Uiso 1 1 calc GR . . . .
H53B H 0.8721 0.3235 0.4489 0.079 Uiso 1 1 calc GR . . . .
H53C H 0.8562 0.3185 0.3721 0.079 Uiso 1 1 calc GR . . . .
Ga2Y Ga 0.90650(5) 0.14414(5) 0.58456(8) 0.0300(3) Uani 0.530(2) 1 d D U P C 1
Cl2Y Cl 0.92560(13) 0.22940(8) 0.6108(2) 0.0354(8) Uani 0.530(2) 1 d D U P C 1
Cl4Y Cl 0.84707(7) 0.12796(17) 0.62888(14) 0.0337(6) Uani 0.530(2) 1 d D U P C 1
Cl1Y Cl 0.90391(8) 0.13511(13) 0.47212(9) 0.0420(6) Uani 0.530(2) 1 d D U P C 1
Cl3Y Cl 0.94983(8) 0.08382(11) 0.62654(14) 0.0623(8) Uani 0.530(2) 1 d D U P C 1
O1Y O 0.4792(2) 0.1284(3) 0.4331(3) 0.0418(12) Uani 0.784(3) 1 d D . P D 1
C60Y C 0.44276(14) 0.11916(19) 0.4627(2) 0.0414(4) Uani 0.784(3) 1 d . . P D 1
H60A H 0.4273 0.0921 0.4354 0.050 Uiso 0.784(3) 1 calc R . P D 1
H60B H 0.4275 0.1542 0.4652 0.050 Uiso 0.784(3) 1 calc R . P D 1
C59Y C 0.47425(15) 0.1341(2) 0.3596(2) 0.0414(4) Uani 0.784(3) 1 d D . P D 1
H59A H 0.4674 0.0981 0.3398 0.062 Uiso 0.784(3) 1 calc GR . P D 1
H59B H 0.4991 0.1474 0.3394 0.062 Uiso 0.784(3) 1 calc GR . P D 1
H59C H 0.4529 0.1607 0.3501 0.062 Uiso 0.784(3) 1 calc GR . P D 1
O2Y O 0.47062(7) 0.13758(10) 0.57569(12) 0.0414(4) Uani 0.784(3) 1 d . . P D 1
C61Y C 0.45034(12) 0.09671(17) 0.5336(2) 0.0414(4) Uani 0.784(3) 1 d . . P D 1
H61A H 0.4247 0.0866 0.5552 0.050 Uiso 0.784(3) 1 calc R . P D 1
H61B H 0.4668 0.0628 0.5305 0.050 Uiso 0.784(3) 1 calc R . P D 1
C62Y C 0.48548(10) 0.11422(17) 0.63879(19) 0.0414(4) Uani 0.784(3) 1 d . . P D 1
H62A H 0.5058 0.0863 0.6286 0.062 Uiso 0.784(3) 1 calc GR . P D 1
H62B H 0.4635 0.0968 0.6638 0.062 Uiso 0.784(3) 1 calc GR . P D 1
H62C H 0.4972 0.1437 0.6668 0.062 Uiso 0.784(3) 1 calc GR . P D 1
Cl3X Cl 0.97403(13) 0.1045(2) 0.5910(3) 0.0688(18) Uani 0.1628(13) 1 d D U P E 2
Cl4X Cl 0.86780(14) 0.1123(2) 0.6190(2) 0.0679(18) Uani 0.1628(13) 1 d D U P E 2
Cl2X Cl 0.92508(16) 0.23797(11) 0.5967(4) 0.036(2) Uani 0.1628(13) 1 d D U P E 2
Ga2X Ga 0.91894(7) 0.15018(9) 0.56517(14) 0.0300(3) Uani 0.1628(13) 1 d D U P E 2
Cl1X Cl 0.90884(15) 0.1461(3) 0.45348(14) 0.0368(15) Uani 0.1628(13) 1 d D U P E 2
C59X C 0.4789(5) 0.1421(9) 0.3495(8) 0.0414(4) Uani 0.216(3) 1 d D . P D 2
H59D H 0.4609 0.1153 0.3282 0.062 Uiso 0.216(3) 1 calc GR . P D 2
H59E H 0.5057 0.1374 0.3308 0.062 Uiso 0.216(3) 1 calc GR . P D 2
H59F H 0.4695 0.1798 0.3402 0.062 Uiso 0.216(3) 1 calc GR . P D 2
O1X O 0.4798(7) 0.1330(8) 0.4218(8) 0.020(3) Uani 0.216(3) 1 d D U P D 2
C60X C 0.4435(5) 0.1083(7) 0.4773(9) 0.0414(4) Uani 0.216(3) 1 d . . P D 2
H60C H 0.4184 0.1277 0.4661 0.050 Uiso 0.216(3) 1 calc R . P D 2
H60D H 0.4393 0.0686 0.4666 0.050 Uiso 0.216(3) 1 calc R . P D 2
C61X C 0.4493(4) 0.1127(6) 0.5522(7) 0.0414(4) Uani 0.216(3) 1 d . . P D 2
H61C H 0.4523 0.1522 0.5651 0.050 Uiso 0.216(3) 1 calc R . P D 2
H61D H 0.4257 0.0977 0.5761 0.050 Uiso 0.216(3) 1 calc R . P D 2
O2X O 0.4838(2) 0.0827(4) 0.5719(5) 0.0414(4) Uani 0.216(3) 1 d . . P D 2
C62X C 0.4888(4) 0.0827(6) 0.6450(7) 0.0414(4) Uani 0.216(3) 1 d . . P D 2
H62D H 0.5011 0.1177 0.6593 0.062 Uiso 0.216(3) 1 calc GR . P D 2
H62E H 0.5060 0.0517 0.6583 0.062 Uiso 0.216(3) 1 calc GR . P D 2
H62F H 0.4628 0.0788 0.6671 0.062 Uiso 0.216(3) 1 calc GR . P D 2
Cl3Z Cl 0.94383(12) 0.07832(17) 0.6583(2) 0.0563(11) Uani 0.308(2) 1 d D U P F 3
Cl2Z Cl 0.9194(3) 0.22543(13) 0.6100(4) 0.0358(13) Uani 0.308(2) 1 d D U P F 3
Cl1Z Cl 0.90820(18) 0.1197(3) 0.49173(17) 0.0697(17) Uani 0.308(2) 1 d D U P F 3
Ga2Z Ga 0.90430(10) 0.13623(11) 0.60282(13) 0.0300(3) Uani 0.308(2) 1 d D U P F 3
Cl4Z Cl 0.84392(12) 0.1232(3) 0.6450(3) 0.0283(7) Uani 0.308(2) 1 d D U P F 3
C14Y C 0.5986(5) 0.3235(7) 0.3017(8) 0.050(4) Uani 0.574(18) 1 d . . P A 1
H14A H 0.6261 0.3104 0.3054 0.075 Uiso 0.574(18) 1 calc GR . P A 1
H14B H 0.5978 0.3636 0.3100 0.075 Uiso 0.574(18) 1 calc GR . P A 1
H14C H 0.5885 0.3157 0.2558 0.075 Uiso 0.574(18) 1 calc GR . P A 1
C15Y C 0.53237(16) 0.3155(3) 0.3498(7) 0.049(3) Uani 0.574(18) 1 d . . P A 1
H15A H 0.5196 0.3021 0.3080 0.074 Uiso 0.574(18) 1 calc GR . P A 1
H15B H 0.5324 0.3561 0.3501 0.074 Uiso 0.574(18) 1 calc GR . P A 1
H15C H 0.5177 0.3018 0.3896 0.074 Uiso 0.574(18) 1 calc GR . P A 1
C15X C 0.5294(2) 0.2993(4) 0.3092(7) 0.043(3) Uani 0.426(18) 1 d . . P A 2
H15D H 0.5322 0.2821 0.2641 0.065 Uiso 0.426(18) 1 calc GR . P A 2
H15E H 0.5219 0.3383 0.3037 0.065 Uiso 0.426(18) 1 calc GR . P A 2
H15F H 0.5087 0.2799 0.3350 0.065 Uiso 0.426(18) 1 calc GR . P A 2
C14X C 0.6059(6) 0.3198(7) 0.2992(7) 0.024(2) Uani 0.426(18) 1 d . . P A 2
H14D H 0.6327 0.3159 0.3182 0.035 Uiso 0.426(18) 1 calc GR . P A 2
H14E H 0.6003 0.3591 0.2910 0.035 Uiso 0.426(18) 1 calc GR . P A 2
H14F H 0.6043 0.2994 0.2560 0.035 Uiso 0.426(18) 1 calc GR . P A 2
C26Y C 0.4930(2) 0.4463(2) 0.5963(6) 0.0427(11) Uani 0.822(9) 1 d D . P B 1
H26A H 0.4791 0.4337 0.6374 0.064 Uiso 0.822(9) 1 calc GR . P B 1
H26B H 0.4737 0.4527 0.5597 0.064 Uiso 0.822(9) 1 calc GR . P B 1
H26C H 0.5072 0.4809 0.6062 0.064 Uiso 0.822(9) 1 calc GR . P B 1
C27Y C 0.54734(11) 0.4203(2) 0.5108(2) 0.0454(12) Uani 0.822(9) 1 d D . P B 1
H27A H 0.5632 0.4530 0.5228 0.068 Uiso 0.822(9) 1 calc GR . P B 1
H27B H 0.5291 0.4297 0.4735 0.068 Uiso 0.822(9) 1 calc GR . P B 1
H27C H 0.5651 0.3903 0.4962 0.068 Uiso 0.822(9) 1 calc GR . P B 1
C26X C 0.4892(12) 0.4377(13) 0.603(3) 0.0427(11) Uani 0.178(9) 1 d D . P B 2
H26D H 0.4705 0.4142 0.6280 0.064 Uiso 0.178(9) 1 calc GR . P B 2
H26E H 0.4752 0.4561 0.5652 0.064 Uiso 0.178(9) 1 calc GR . P B 2
H26F H 0.5003 0.4656 0.6336 0.064 Uiso 0.178(9) 1 calc GR . P B 2
C27X C 0.5543(5) 0.4462(9) 0.5373(11) 0.0454(12) Uani 0.178(9) 1 d D . P B 2
H27D H 0.5637 0.4726 0.5717 0.068 Uiso 0.178(9) 1 calc GR . P B 2
H27E H 0.5405 0.4662 0.5008 0.068 Uiso 0.178(9) 1 calc GR . P B 2
H27F H 0.5771 0.4261 0.5182 0.068 Uiso 0.178(9) 1 calc GR . P B 2

loop_
_atom_site_aniso_label
_atom_site_aniso_U_11
_atom_site_aniso_U_22
_atom_site_aniso_U_33
_atom_site_aniso_U_23
_atom_site_aniso_U_13
_atom_site_aniso_U_12
Ga1A 0.03033(13) 0.02332(11) 0.02177(11) 0.00452(9) -0.00600(10) -0.00688(9)
P3 0.0158(2) 0.0129(2) 0.0132(2) -0.00010(17) 0.00100(17) -0.00088(16)
P4 0.0174(2) 0.0137(2) 0.0169(2) -0.00117(17) 0.00122(18) 0.00012(17)
P1 0.0150(2) 0.0144(2) 0.0145(2) -0.00035(17) 0.00052(17) -0.00149(17)
Cl1A 0.0381(3) 0.0221(2) 0.0180(2) 0.00059(18) -0.0015(2) -0.0073(2)
P2 0.0180(2) 0.0138(2) 0.0139(2) -0.00044(17) -0.00071(17) -0.00036(17)
Cl2A 0.0534(4) 0.0203(2) 0.0349(3) 0.0061(2) -0.0078(3) 0.0018(2)
Cl3A 0.0377(3) 0.0559(4) 0.0388(3) 0.0018(3) 0.0105(3) 0.0090(3)
Cl4A 0.0685(5) 0.0612(5) 0.0461(4) 0.0188(3) -0.0299(4) -0.0422(4)
N5 0.0176(7) 0.0139(7) 0.0142(7) 0.0003(6) 0.0012(6) 0.0006(6)
N1 0.0168(7) 0.0176(7) 0.0177(8) -0.0007(6) -0.0004(6) -0.0017(6)
N2 0.0160(7) 0.0165(7) 0.0191(8) -0.0004(6) 0.0007(6) 0.0001(6)
N4 0.0206(8) 0.0129(7) 0.0166(7) 0.0014(6) 0.0033(6) 0.0005(6)
N3 0.0320(9) 0.0151(7) 0.0188(8) -0.0024(6) -0.0049(7) 0.0039(7)
N6 0.0308(9) 0.0193(8) 0.0215(8) -0.0079(7) 0.0007(7) 0.0009(7)
C50 0.0172(9) 0.0183(8) 0.0151(8) 0.0010(7) 0.0035(7) -0.0003(7)
C45 0.0168(8) 0.0144(8) 0.0156(8) 0.0010(7) 0.0043(7) 0.0018(6)
C1 0.0176(8) 0.0127(8) 0.0152(8) 0.0002(7) 0.0002(7) 0.0002(6)
C30 0.0143(8) 0.0134(8) 0.0145(8) 0.0002(6) -0.0003(6) -0.0012(6)
C4 0.0150(9) 0.0213(9) 0.0183(9) -0.0041(7) -0.0020(7) -0.0027(7)
C5 0.0166(9) 0.0202(9) 0.0260(10) -0.0022(8) -0.0005(8) -0.0032(7)
C9 0.0183(9) 0.0255(10) 0.0206(9) -0.0016(8) -0.0027(7) -0.0029(7)
C33 0.0237(10) 0.0124(8) 0.0177(9) 0.0004(7) 0.0055(7) -0.0013(7)
C2 0.0165(9) 0.0236(9) 0.0257(10) -0.0010(8) -0.0007(8) -0.0036(7)
C3 0.0138(9) 0.0272(10) 0.0262(10) -0.0009(8) 0.0021(8) -0.0002(7)
C17 0.0183(9) 0.0270(10) 0.0186(9) -0.0030(8) 0.0042(7) -0.0040(7)
C16 0.0188(9) 0.0212(9) 0.0190(9) -0.0047(7) 0.0052(7) -0.0033(7)
C46 0.0206(9) 0.0183(9) 0.0146(8) 0.0015(7) 0.0022(7) 0.0007(7)
C38 0.0232(10) 0.0155(8) 0.0223(9) 0.0043(7) 0.0051(8) -0.0007(7)
C32 0.0246(10) 0.0201(9) 0.0148(8) 0.0017(7) 0.0047(7) -0.0002(7)
C10 0.0224(10) 0.0183(9) 0.0308(11) 0.0015(8) 0.0032(8) -0.0003(7)
C49 0.0232(10) 0.0194(9) 0.0224(10) -0.0050(8) 0.0018(8) 0.0004(7)
C51 0.0254(10) 0.0234(10) 0.0182(9) -0.0006(8) -0.0060(8) 0.0044(8)
C34 0.0242(10) 0.0152(8) 0.0218(9) -0.0002(7) 0.0042(8) -0.0029(7)
C35 0.0317(11) 0.0200(10) 0.0261(10) -0.0035(8) 0.0053(9) -0.0046(8)
C54 0.0189(9) 0.0227(9) 0.0166(9) -0.0010(7) -0.0004(7) 0.0004(7)
C22 0.0243(10) 0.0288(11) 0.0189(9) 0.0030(8) -0.0002(8) 0.0013(8)
C6 0.0261(11) 0.0233(10) 0.0345(12) -0.0083(9) 0.0020(9) -0.0023(8)
C29 0.0298(11) 0.0155(9) 0.0239(10) -0.0045(8) 0.0035(8) -0.0003(8)
C31 0.0272(10) 0.0178(9) 0.0177(9) 0.0043(7) 0.0058(8) -0.0002(7)
C36 0.0359(12) 0.0159(9) 0.0312(11) -0.0051(8) 0.0110(9) 0.0004(8)
C48 0.0272(10) 0.0164(9) 0.0300(11) -0.0017(8) 0.0021(9) 0.0039(8)
C11 0.0287(11) 0.0232(10) 0.0279(11) 0.0029(9) -0.0002(9) -0.0002(8)
C42 0.0272(10) 0.0152(9) 0.0290(11) 0.0036(8) -0.0011(9) 0.0018(7)
C8 0.0215(10) 0.0356(11) 0.0178(9) -0.0042(8) -0.0022(8) -0.0037(8)
C28 0.0299(11) 0.0197(9) 0.0229(10) 0.0027(8) -0.0044(8) 0.0038(8)
C57 0.0324(11) 0.0323(11) 0.0197(10) -0.0063(9) -0.0007(9) -0.0031(9)
C47 0.0223(10) 0.0207(9) 0.0234(10) 0.0034(8) 0.0010(8) 0.0053(7)
C56 0.0229(10) 0.0328(11) 0.0245(10) -0.0008(9) -0.0038(8) -0.0034(8)
C7 0.0273(11) 0.0342(12) 0.0267(11) -0.0157(9) 0.0025(9) -0.0052(9)
C21 0.0290(11) 0.0219(10) 0.0321(12) -0.0033(9) 0.0096(9) 0.0007(8)
C37 0.0291(11) 0.0160(9) 0.0311(11) 0.0026(8) 0.0089(9) 0.0033(8)
C18 0.0250(11) 0.0446(13) 0.0215(10) -0.0085(10) 0.0034(8) -0.0088(9)
C12 0.0309(12) 0.0205(10) 0.0469(14) 0.0008(10) 0.0005(10) -0.0030(9)
C39 0.0242(10) 0.0199(9) 0.0275(10) -0.0031(8) -0.0018(8) -0.0020(8)
C44 0.0266(11) 0.0292(11) 0.0403(13) 0.0106(10) -0.0033(10) 0.0043(9)
C55 0.0271(11) 0.0399(13) 0.0180(10) 0.0041(9) 0.0002(8) -0.0013(9)
C43 0.0400(13) 0.0338(12) 0.0247(11) 0.0056(10) -0.0016(10) 0.0004(10)
C13 0.0440(14) 0.0285(11) 0.0231(11) 0.0054(9) 0.0049(10) 0.0086(10)
C20 0.0429(14) 0.0261(11) 0.0418(14) -0.0125(10) 0.0153(11) -0.0042(10)
C58 0.0450(13) 0.0165(9) 0.0305(11) -0.0055(8) 0.0130(10) -0.0026(9)
C40 0.0261(11) 0.0282(11) 0.0342(12) -0.0013(10) 0.0008(9) -0.0044(9)
C19 0.0371(13) 0.0423(14) 0.0347(13) -0.0227(11) 0.0121(11) -0.0148(11)
C23 0.0265(11) 0.0448(14) 0.0266(11) 0.0083(10) -0.0004(9) 0.0052(10)
C25 0.0347(12) 0.0247(11) 0.0455(14) 0.0008(10) 0.0045(11) 0.0098(9)
C24 0.0319(12) 0.0408(13) 0.0383(13) 0.0113(11) 0.0036(10) -0.0051(10)
C41 0.0327(12) 0.0305(11) 0.0347(12) 0.0054(10) -0.0065(10) -0.0070(9)
C52 0.0477(15) 0.0530(16) 0.0175(10) 0.0055(10) -0.0064(10) -0.0105(12)
C53 0.0555(17) 0.075(2) 0.0271(13) -0.0017(13) -0.0006(12) -0.0416(16)
Ga2Y 0.0240(3) 0.0286(4) 0.0376(8) -0.0121(5) -0.0102(6) 0.0066(3)
Cl2Y 0.0249(18) 0.0351(12) 0.0460(17) -0.0155(12) -0.0056(11) -0.0054(8)
Cl4Y 0.0399(10) 0.0364(10) 0.0247(14) 0.0024(9) -0.0090(8) -0.0064(8)
Cl1Y 0.0268(10) 0.0580(16) 0.0412(11) -0.0277(12) -0.0113(10) 0.0077(9)
Cl3Y 0.0515(14) 0.0416(11) 0.094(2) -0.0065(12) -0.0335(14) 0.0223(10)
O1Y 0.0320(16) 0.054(2) 0.040(2) 0.0092(19) -0.0057(19) -0.0147(14)
C60Y 0.0358(7) 0.0439(9) 0.0445(9) -0.0093(7) 0.0062(6) -0.0126(6)
C59Y 0.0358(7) 0.0439(9) 0.0445(9) -0.0093(7) 0.0062(6) -0.0126(6)
O2Y 0.0358(7) 0.0439(9) 0.0445(9) -0.0093(7) 0.0062(6) -0.0126(6)
C61Y 0.0358(7) 0.0439(9) 0.0445(9) -0.0093(7) 0.0062(6) -0.0126(6)
C62Y 0.0358(7) 0.0439(9) 0.0445(9) -0.0093(7) 0.0062(6) -0.0126(6)
Cl3X 0.075(3) 0.046(3) 0.086(4) -0.018(3) -0.056(3) 0.023(2)
Cl4X 0.072(3) 0.079(4) 0.052(3) 0.012(3) -0.016(3) -0.048(3)
Cl2X 0.033(4) 0.033(2) 0.042(3) -0.009(2) 0.005(3) -0.008(2)
Ga2X 0.0240(3) 0.0286(4) 0.0376(8) -0.0121(5) -0.0102(6) 0.0066(3)
Cl1X 0.030(3) 0.050(3) 0.0304(19) -0.012(2) -0.0058(17) 0.015(2)
C59X 0.0358(7) 0.0439(9) 0.0445(9) -0.0093(7) 0.0062(6) -0.0126(6)
O1X 0.019(3) 0.020(3) 0.020(3) -0.0006(10) 0.0002(10) -0.0002(10)
C60X 0.0358(7) 0.0439(9) 0.0445(9) -0.0093(7) 0.0062(6) -0.0126(6)
C61X 0.0358(7) 0.0439(9) 0.0445(9) -0.0093(7) 0.0062(6) -0.0126(6)
O2X 0.0358(7) 0.0439(9) 0.0445(9) -0.0093(7) 0.0062(6) -0.0126(6)
C62X 0.0358(7) 0.0439(9) 0.0445(9) -0.0093(7) 0.0062(6) -0.0126(6)
Cl3Z 0.0371(14) 0.0258(12) 0.106(3) -0.0028(19) -0.016(2) 0.0104(10)
Cl2Z 0.024(2) 0.0341(18) 0.050(3) -0.0143(17) -0.0128(17) -0.0041(13)
Cl1Z 0.0300(17) 0.122(5) 0.0572(19) -0.055(2) -0.0090(17) 0.003(2)
Ga2Z 0.0240(3) 0.0286(4) 0.0376(8) -0.0121(5) -0.0102(6) 0.0066(3)
Cl4Z 0.0332(13) 0.0316(15) 0.0203(19) 0.0011(13) -0.0033(9) 0.0018(10)
C14Y 0.035(7) 0.033(4) 0.080(7) 0.000(4) 0.013(4) 0.002(4)
C15Y 0.028(2) 0.048(4) 0.071(6) 0.027(4) -0.007(3) 0.007(2)
C15X 0.029(3) 0.048(4) 0.053(6) 0.014(4) 0.011(4) 0.016(3)
C14X 0.025(6) 0.017(4) 0.028(4) 0.012(3) 0.000(3) 0.000(3)
C26Y 0.023(2) 0.033(2) 0.072(3) -0.008(3) 0.0072(15) 0.0010(19)
C27Y 0.0321(16) 0.064(3) 0.040(2) 0.0133(19) -0.0003(15) 0.0189(17)
C26X 0.023(2) 0.033(2) 0.072(3) -0.008(3) 0.0072(15) 0.0010(19)
C27X 0.0321(16) 0.064(3) 0.040(2) 0.0133(19) -0.0003(15) 0.0189(17)

loop_
_atom_type_symbol
_atom_type_description
_atom_type_scat_dispersion_real
_atom_type_scat_dispersion_imag
_atom_type_scat_source
C C 0.0033 0.0016 'International Tables Vol C Tables 4.2.6.8 and 6.1.1.4'
H H 0.0000 0.0000 'International Tables Vol C Tables 4.2.6.8 and 6.1.1.4'
Cl Cl 0.1484 0.1585 'International Tables Vol C Tables 4.2.6.8 and 6.1.1.4'
Ga Ga 0.2307 1.6083 'International Tables Vol C Tables 4.2.6.8 and 6.1.1.4'
N N 0.0061 0.0033 'International Tables Vol C Tables 4.2.6.8 and 6.1.1.4'
O O 0.0106 0.0060 'International Tables Vol C Tables 4.2.6.8 and 6.1.1.4'
P P 0.1023 0.0942 'International Tables Vol C Tables 4.2.6.8 and 6.1.1.4'

loop_
_geom_angle_atom_site_label_1
_geom_angle_atom_site_label_2
_geom_angle_atom_site_label_3
_geom_angle
Cl2A Ga1A Cl1A 107.39(2)
Cl3A Ga1A Cl1A 108.52(3)
Cl3A Ga1A Cl2A 109.32(3)
Cl4A Ga1A Cl1A 109.56(3)
Cl4A Ga1A Cl2A 110.89(3)
Cl4A Ga1A Cl3A 111.06(3)
P4 P3 P2 86.03(2)
C30 P3 P4 104.88(6)
C30 P3 P2 104.25(6)
P3 P4 P1 78.23(2)
N6 P4 P3 103.97(7)
N6 P4 P1 105.48(7)
P4 P1 P2 85.99(2)
C1 P1 P4 109.62(6)
C1 P1 P2 110.51(6)
P1 P2 P3 77.82(2)
N3 P2 P3 104.62(6)
N3 P2 P1 104.44(6)
C30 N5 C45 128.25(15)
C30 N5 C32 109.93(15)
C32 N5 C45 121.75(15)
C1 N1 C4 129.32(16)
C1 N1 C2 109.71(16)
C2 N1 C4 120.96(16)
C1 N2 C3 109.53(16)
C1 N2 C16 127.20(16)
C3 N2 C16 123.22(16)
C30 N4 C33 128.69(15)
C30 N4 C31 109.84(15)
C31 N4 C33 120.26(15)
C29 N3 P2 118.86(14)
C28 N3 P2 126.50(13)
C28 N3 C29 114.49(16)
C57 N6 P4 126.13(14)
C57 N6 C58 114.12(17)
C58 N6 P4 118.22(15)
C45 C50 C54 122.62(16)
C49 C50 C45 116.63(17)
C49 C50 C54 120.64(17)
C50 C45 N5 117.73(16)
C46 C45 N5 118.00(16)
C46 C45 C50 123.92(17)
N1 C1 P1 130.22(14)
N1 C1 N2 106.12(15)
N2 C1 P1 122.33(13)
N5 C30 P3 124.23(13)
N5 C30 N4 105.78(15)
N4 C30 P3 128.81(14)
C5 C4 N1 117.48(17)
C9 C4 N1 118.03(17)
C9 C4 C5 124.06(18)
C4 C5 C10 122.13(18)
C6 C5 C4 116.19(19)
C6 C5 C10 121.68(18)
C4 C9 C8 116.56(19)
C4 C9 C13 122.74(18)
C8 C9 C13 120.69(19)
C38 C33 N4 118.45(17)
C38 C33 C34 124.20(17)
C34 C33 N4 116.81(17)
N1 C2 H2 126.4
C3 C2 N1 107.29(17)
C3 C2 H2 126.4
N2 C3 H3 126.3
C2 C3 N2 107.34(17)
C2 C3 H3 126.3
C16 C17 C22 123.47(18)
C18 C17 C16 116.6(2)
C18 C17 C22 119.7(2)
C17 C16 N2 118.03(17)
C17 C16 C21 124.29(19)
C21 C16 N2 117.43(18)
C45 C46 C51 122.95(17)
C47 C46 C45 116.65(18)
C47 C46 C51 120.27(17)
C33 C38 C42 122.89(17)
C37 C38 C33 116.28(19)
C37 C38 C42 120.78(18)
N5 C32 H32 126.4
C31 C32 N5 107.17(16)
C31 C32 H32 126.4
C5 C10 H10 107.5
C5 C10 C11 111.93(16)
C5 C10 C12 113.03(18)
C11 C10 H10 107.5
C12 C10 H10 107.5
C12 C10 C11 109.24(18)
C50 C49 H49 119.5
C48 C49 C50 121.09(18)
C48 C49 H49 119.5
C46 C51 H51 107.8
C52 C51 C46 112.80(18)
C52 C51 H51 107.8
C52 C51 C53 110.06(19)
C53 C51 C46 110.47(18)
C53 C51 H51 107.8
C33 C34 C39 123.44(17)
C35 C34 C33 116.59(19)
C35 C34 C39 119.91(19)
C34 C35 H35 119.6
C36 C35 C34 120.8(2)
C36 C35 H35 119.6
C50 C54 H54 108.0
C50 C54 C56 113.24(16)
C50 C54 C55 109.92(16)
C56 C54 H54 108.0
C56 C54 C55 109.45(17)
C55 C54 H54 108.0
C17 C22 H22 107.9
C17 C22 C23 113.03(18)
C17 C22 C24 109.70(18)
C23 C22 H22 107.9
C24 C22 H22 107.9
C24 C22 C23 110.19(18)
C5 C6 H6 119.3
C7 C6 C5 121.5(2)
C7 C6 H6 119.3
N3 C29 H29A 109.5
N3 C29 H29B 109.5
N3 C29 H29C 109.5
H29A C29 H29B 109.5
H29A C29 H29C 109.5
H29B C29 H29C 109.5
N4 C31 H31 126.4
C32 C31 N4 107.27(16)
C32 C31 H31 126.4
C35 C36 H36 119.6
C35 C36 C37 120.77(19)
C37 C36 H36 119.6
C49 C48 H48 119.6
C47 C48 C49 120.74(18)
C47 C48 H48 119.6
C10 C11 H11A 109.5
C10 C11 H11B 109.5
C10 C11 H11C 109.5
H11A C11 H11B 109.5
H11A C11 H11C 109.5
H11B C11 H11C 109.5
C38 C42 H42 107.8
C38 C42 C44 112.59(18)
C38 C42 C43 110.96(17)
C44 C42 H42 107.8
C44 C42 C43 109.77(18)
C43 C42 H42 107.8
C9 C8 H8 119.4
C7 C8 C9 121.2(2)
C7 C8 H8 119.4
N3 C28 H28A 109.5
N3 C28 H28B 109.5
N3 C28 H28C 109.5
H28A C28 H28B 109.5
H28A C28 H28C 109.5
H28B C28 H28C 109.5
N6 C57 H57A 109.5
N6 C57 H57B 109.5
N6 C57 H57C 109.5
H57A C57 H57B 109.5
H57A C57 H57C 109.5
H57B C57 H57C 109.5
C46 C47 H47 119.5
C48 C47 C46 120.92(19)
C48 C47 H47 119.5
C54 C56 H56A 109.5
C54 C56 H56B 109.5
C54 C56 H56C 109.5
H56A C56 H56B 109.5
H56A C56 H56C 109.5
H56B C56 H56C 109.5
C6 C7 H7 119.7
C8 C7 C6 120.5(2)
C8 C7 H7 119.7
C16 C21 C25 122.4(2)
C20 C21 C16 115.8(2)
C20 C21 C25 121.8(2)
C38 C37 H37 119.4
C36 C37 C38 121.3(2)
C36 C37 H37 119.4
C17 C18 H18 119.6
C19 C18 C17 120.8(2)
C19 C18 H18 119.6
C10 C12 H12A 109.5
C10 C12 H12B 109.5
C10 C12 H12C 109.5
H12A C12 H12B 109.5
H12A C12 H12C 109.5
H12B C12 H12C 109.5
C34 C39 H39 107.8
C34 C39 C40 111.11(17)
C34 C39 C41 111.61(18)
C40 C39 H39 107.8
C40 C39 C41 110.49(18)
C41 C39 H39 107.8
C42 C44 H44A 109.5
C42 C44 H44B 109.5
C42 C44 H44C 109.5
H44A C44 H44B 109.5
H44A C44 H44C 109.5
H44B C44 H44C 109.5
C54 C55 H55A 109.5
C54 C55 H55B 109.5
C54 C55 H55C 109.5
H55A C55 H55B 109.5
H55A C55 H55C 109.5
H55B C55 H55C 109.5
C42 C43 H43A 109.5
C42 C43 H43B 109.5
C42 C43 H43C 109.5
H43A C43 H43B 109.5
H43A C43 H43C 109.5
H43B C43 H43C 109.5
C9 C13 H13 103.6
C9 C13 H13A 113.5
C9 C13 C15X 101.3(4)
C9 C13 C14X 110.2(7)
C14Y C13 C9 117.2(7)
C14Y C13 H13 103.6
C14Y C13 C15Y 110.8(7)
C15Y C13 C9 115.9(3)
C15Y C13 H13 103.6
C15X C13 H13A 113.5
C14X C13 H13A 113.5
C14X C13 C15X 103.9(7)
C21 C20 H20 119.2
C19 C20 C21 121.7(2)
C19 C20 H20 119.2
N6 C58 H58A 109.5
N6 C58 H58B 109.5
N6 C58 H58C 109.5
H58A C58 H58B 109.5
H58A C58 H58C 109.5
H58B C58 H58C 109.5
C39 C40 H40A 109.5
C39 C40 H40B 109.5
C39 C40 H40C 109.5
H40A C40 H40B 109.5
H40A C40 H40C 109.5
H40B C40 H40C 109.5
C18 C19 H19 119.6
C20 C19 C18 120.7(2)
C20 C19 H19 119.6
C22 C23 H23A 109.5
C22 C23 H23B 109.5
C22 C23 H23C 109.5
H23A C23 H23B 109.5
H23A C23 H23C 109.5
H23B C23 H23C 109.5
C21 C25 H25 105.9
C21 C25 H25A 113.6
C21 C25 C27X 100.8(7)
C26Y C25 C21 113.2(6)
C26Y C25 H25 105.9
C27Y C25 C21 113.7(2)
C27Y C25 H25 105.9
C27Y C25 C26Y 111.5(4)
C26X C25 C21 110(3)
C26X C25 H25A 113.6
C26X C25 C27X 104.8(12)
C27X C25 H25A 113.6
C22 C24 H24A 109.5
C22 C24 H24B 109.5
C22 C24 H24C 109.5
H24A C24 H24B 109.5
H24A C24 H24C 109.5
H24B C24 H24C 109.5
C39 C41 H41A 109.5
C39 C41 H41B 109.5
C39 C41 H41C 109.5
H41A C41 H41B 109.5
H41A C41 H41C 109.5
H41B C41 H41C 109.5
C51 C52 H52A 109.5
C51 C52 H52B 109.5
C51 C52 H52C 109.5
H52A C52 H52B 109.5
H52A C52 H52C 109.5
H52B C52 H52C 109.5
C51 C53 H53A 109.5
C51 C53 H53B 109.5
C51 C53 H53C 109.5
H53A C53 H53B 109.5
H53A C53 H53C 109.5
H53B C53 H53C 109.5
Cl2Y Ga2Y Cl1Y 109.46(5)
Cl2Y Ga2Y Cl3Y 109.46(5)
Cl4Y Ga2Y Cl2Y 109.55(5)
Cl4Y Ga2Y Cl1Y 109.71(5)
Cl4Y Ga2Y Cl3Y 109.38(5)
Cl1Y Ga2Y Cl3Y 109.28(5)
C60Y O1Y C59Y 109.3(5)
O1Y C60Y H60A 110.3
O1Y C60Y H60B 110.3
O1Y C60Y C61Y 107.2(4)
H60A C60Y H60B 108.5
C61Y C60Y H60A 110.3
C61Y C60Y H60B 110.3
O1Y C59Y H59A 109.5
O1Y C59Y H59B 109.5
O1Y C59Y H59C 109.5
H59A C59Y H59B 109.5
H59A C59Y H59C 109.5
H59B C59Y H59C 109.5
C62Y O2Y C61Y 112.4(3)
C60Y C61Y H61A 109.5
C60Y C61Y H61B 109.5
O2Y C61Y C60Y 110.9(3)
O2Y C61Y H61A 109.5
O2Y C61Y H61B 109.5
H61A C61Y H61B 108.0
O2Y C62Y H62A 109.5
O2Y C62Y H62B 109.5
O2Y C62Y H62C 109.5
H62A C62Y H62B 109.5
H62A C62Y H62C 109.5
H62B C62Y H62C 109.5
Cl3X Ga2X Cl4X 109.59(6)
Cl3X Ga2X Cl2X 109.52(6)
Cl3X Ga2X Cl1X 109.38(6)
Cl4X Ga2X Cl2X 109.50(6)
Cl4X Ga2X Cl1X 109.45(6)
Cl2X Ga2X Cl1X 109.39(6)
H59D C59X H59E 109.5
H59D C59X H59F 109.5
H59E C59X H59F 109.5
O1X C59X H59D 109.5
O1X C59X H59E 109.5
O1X C59X H59F 109.5
C59X O1X C60X 130.9(19)
O1X C60X H60C 107.3
O1X C60X H60D 107.3
H60C C60X H60D 106.9
C61X C60X O1X 120.0(15)
C61X C60X H60C 107.3
C61X C60X H60D 107.3
C60X C61X H61C 109.7
C60X C61X H61D 109.7
H61C C61X H61D 108.2
O2X C61X C60X 109.8(12)
O2X C61X H61C 109.7
O2X C61X H61D 109.7
C61X O2X C62X 111.5(10)
O2X C62X H62D 109.5
O2X C62X H62E 109.5
O2X C62X H62F 109.5
H62D C62X H62E 109.5
H62D C62X H62F 109.5
H62E C62X H62F 109.5
Cl3Z Ga2Z Cl2Z 116.34(18)
Cl3Z Ga2Z Cl1Z 109.48(19)
Cl2Z Ga2Z Cl1Z 102.90(19)
Cl4Z Ga2Z Cl3Z 106.11(17)
Cl4Z Ga2Z Cl2Z 108.96(16)
Cl4Z Ga2Z Cl1Z 113.27(16)
C13 C14Y H14A 109.5
C13 C14Y H14B 109.5
C13 C14Y H14C 109.5
H14A C14Y H14B 109.5
H14A C14Y H14C 109.5
H14B C14Y H14C 109.5
C13 C15Y H15A 109.5
C13 C15Y H15B 109.5
C13 C15Y H15C 109.5
H15A C15Y H15B 109.5
H15A C15Y H15C 109.5
H15B C15Y H15C 109.5
C13 C15X H15D 109.5
C13 C15X H15E 109.5
C13 C15X H15F 109.5
H15D C15X H15E 109.5
H15D C15X H15F 109.5
H15E C15X H15F 109.5
C13 C14X H14D 109.5
C13 C14X H14E 109.5
C13 C14X H14F 109.5
H14D C14X H14E 109.5
H14D C14X H14F 109.5
H14E C14X H14F 109.5
C25 C26Y H26A 109.5
C25 C26Y H26B 109.5
C25 C26Y H26C 109.5
H26A C26Y H26B 109.5
H26A C26Y H26C 109.5
H26B C26Y H26C 109.5
C25 C27Y H27A 109.5
C25 C27Y H27B 109.5
C25 C27Y H27C 109.5
H27A C27Y H27B 109.5
H27A C27Y H27C 109.5
H27B C27Y H27C 109.5
C25 C26X H26D 109.5
C25 C26X H26E 109.5
C25 C26X H26F 109.5
H26D C26X H26E 109.5
H26D C26X H26F 109.5
H26E C26X H26F 109.5
C25 C27X H27D 109.5
C25 C27X H27E 109.5
C25 C27X H27F 109.5
H27D C27X H27E 109.5
H27D C27X H27F 109.5
H27E C27X H27F 109.5

loop_
_geom_bond_atom_site_label_1
_geom_bond_atom_site_label_2
_geom_bond_distance
Ga1A Cl1A 2.1824(5)
Ga1A Cl2A 2.1784(6)
Ga1A Cl3A 2.1680(7)
Ga1A Cl4A 2.1517(6)
P3 P4 2.2489(7)
P3 P2 2.2668(7)
P3 C30 1.8278(18)
P4 P1 2.2575(7)
P4 N6 1.6639(17)
P1 P2 2.2597(7)
P1 C1 1.8348(18)
P2 N3 1.6576(17)
N5 C45 1.450(2)
N5 C30 1.353(2)
N5 C32 1.380(2)
N1 C1 1.354(2)
N1 C4 1.451(2)
N1 C2 1.380(2)
N2 C1 1.355(2)
N2 C3 1.383(2)
N2 C16 1.451(2)
N4 C30 1.353(2)
N4 C33 1.450(2)
N4 C31 1.380(2)
N3 C29 1.457(2)
N3 C28 1.455(3)
N6 C57 1.452(3)
N6 C58 1.461(3)
C50 C45 1.401(3)
C50 C49 1.392(3)
C50 C54 1.520(3)
C45 C46 1.400(3)
C4 C5 1.406(3)
C4 C9 1.397(3)
C5 C10 1.522(3)
C5 C6 1.392(3)
C9 C8 1.397(3)
C9 C13 1.517(3)
C33 C38 1.398(3)
C33 C34 1.400(3)
C2 H2 0.9300
C2 C3 1.343(3)
C3 H3 0.9300
C17 C16 1.400(3)
C17 C22 1.514(3)
C17 C18 1.396(3)
C16 C21 1.410(3)
C46 C51 1.520(3)
C46 C47 1.396(3)
C38 C42 1.518(3)
C38 C37 1.392(3)
C32 H32 0.9300
C32 C31 1.341(3)
C10 H10 0.9800
C10 C11 1.531(3)
C10 C12 1.529(3)
C49 H49 0.9300
C49 C48 1.385(3)
C51 H51 0.9800
C51 C52 1.510(3)
C51 C53 1.517(3)
C34 C35 1.397(3)
C34 C39 1.518(3)
C35 H35 0.9300
C35 C36 1.379(3)
C54 H54 0.9800
C54 C56 1.524(3)
C54 C55 1.532(3)
C22 H22 0.9800
C22 C23 1.532(3)
C22 C24 1.530(3)
C6 H6 0.9300
C6 C7 1.384(3)
C29 H29A 0.9600
C29 H29B 0.9600
C29 H29C 0.9600
C31 H31 0.9300
C36 H36 0.9300
C36 C37 1.384(3)
C48 H48 0.9300
C48 C47 1.382(3)
C11 H11A 0.9600
C11 H11B 0.9600
C11 H11C 0.9600
C42 H42 0.9800
C42 C44 1.532(3)
C42 C43 1.533(3)
C8 H8 0.9300
C8 C7 1.379(3)
C28 H28A 0.9600
C28 H28B 0.9600
C28 H28C 0.9600
C57 H57A 0.9600
C57 H57B 0.9600
C57 H57C 0.9600
C47 H47 0.9300
C56 H56A 0.9600
C56 H56B 0.9600
C56 H56C 0.9600
C7 H7 0.9300
C21 C20 1.391(3)
C21 C25 1.530(3)
C37 H37 0.9300
C18 H18 0.9300
C18 C19 1.386(4)
C12 H12A 0.9600
C12 H12B 0.9600
C12 H12C 0.9600
C39 H39 0.9800
C39 C40 1.528(3)
C39 C41 1.531(3)
C44 H44A 0.9600
C44 H44B 0.9600
C44 H44C 0.9600
C55 H55A 0.9600
C55 H55B 0.9600
C55 H55C 0.9600
C43 H43A 0.9600
C43 H43B 0.9600
C43 H43C 0.9600
C13 H13 0.9800
C13 H13A 0.9800
C13 C14Y 1.439(15)
C13 C15Y 1.448(6)
C13 C15X 1.686(11)
C13 C14X 1.584(17)
C20 H20 0.9300
C20 C19 1.383(4)
C58 H58A 0.9600
C58 H58B 0.9600
C58 H58C 0.9600
C40 H40A 0.9600
C40 H40B 0.9600
C40 H40C 0.9600
C19 H19 0.9300
C23 H23A 0.9600
C23 H23B 0.9600
C23 H23C 0.9600
C25 H25 0.9800
C25 H25A 0.9800
C25 C26Y 1.519(5)
C25 C27Y 1.510(4)
C25 C26X 1.520(16)
C25 C27X 1.628(14)
C24 H24A 0.9600
C24 H24B 0.9600
C24 H24C 0.9600
C41 H41A 0.9600
C41 H41B 0.9600
C41 H41C 0.9600
C52 H52A 0.9600
C52 H52B 0.9600
C52 H52C 0.9600
C53 H53A 0.9600
C53 H53B 0.9600
C53 H53C 0.9600
Ga2Y Cl2Y 2.1702(10)
Ga2Y Cl4Y 2.1684(10)
Ga2Y Cl1Y 2.1711(10)
Ga2Y Cl3Y 2.1724(10)
O1Y C60Y 1.345(8)
O1Y C59Y 1.428(5)
C60Y H60A 0.9700
C60Y H60B 0.9700
C60Y C61Y 1.483(6)
C59Y H59A 0.9600
C59Y H59B 0.9600
C59Y H59C 0.9600
O2Y C61Y 1.425(4)
O2Y C62Y 1.418(4)
C61Y H61A 0.9700
C61Y H61B 0.9700
C62Y H62A 0.9600
C62Y H62B 0.9600
C62Y H62C 0.9600
Cl3X Ga2X 2.1692(11)
Cl4X Ga2X 2.1694(11)
Cl2X Ga2X 2.1707(11)
Ga2X Cl1X 2.1721(11)
C59X H59D 0.9600
C59X H59E 0.9600
C59X H59F 0.9600
C59X O1X 1.405(15)
O1X C60X 1.71(3)
C60X H60C 0.9700
C60X H60D 0.9700
C60X C61X 1.45(2)
C61X H61C 0.9700
C61X H61D 0.9700
C61X O2X 1.393(17)
O2X C62X 1.414(15)
C62X H62D 0.9600
C62X H62E 0.9600
C62X H62F 0.9600
Cl3Z Ga2Z 2.1691(11)
Cl2Z Ga2Z 2.1708(11)
Cl1Z Ga2Z 2.1719(12)
Ga2Z Cl4Z 2.1688(11)
C14Y H14A 0.9600
C14Y H14B 0.9600
C14Y H14C 0.9600
C15Y H15A 0.9600
C15Y H15B 0.9600
C15Y H15C 0.9600
C15X H15D 0.9600
C15X H15E 0.9600
C15X H15F 0.9600
C14X H14D 0.9600
C14X H14E 0.9600
C14X H14F 0.9600
C26Y H26A 0.9600
C26Y H26B 0.9600
C26Y H26C 0.9600
C27Y H27A 0.9600
C27Y H27B 0.9600
C27Y H27C 0.9600
C26X H26D 0.9600
C26X H26E 0.9600
C26X H26F 0.9600
C27X H27D 0.9600
C27X H27E 0.9600
C27X H27F 0.9600

loop_
_geom_torsion_atom_site_label_1
_geom_torsion_atom_site_label_2
_geom_torsion_atom_site_label_3
_geom_torsion_atom_site_label_4
_geom_torsion
P3 P4 N6 C57 -48.32(18)
P3 P4 N6 C58 146.65(14)
P3 P2 N3 C29 -143.99(14)
P3 P2 N3 C28 40.78(18)
P4 P3 C30 N5 -153.45(14)
P4 P3 C30 N4 40.74(18)
P4 P1 C1 N1 114.49(16)
P4 P1 C1 N2 -80.57(15)
P1 P4 N6 C57 33.09(19)
P1 P4 N6 C58 -131.93(14)
P1 P2 N3 C29 135.11(14)
P1 P2 N3 C28 -40.12(18)
P2 P3 C30 N5 -63.82(16)
P2 P3 C30 N4 130.37(16)
P2 P1 C1 N1 21.39(19)
P2 P1 C1 N2 -173.68(13)
N5 C45 C46 C51 0.3(3)
N5 C45 C46 C47 -175.54(16)
N5 C32 C31 N4 0.3(2)
N1 C4 C5 C10 -4.5(3)
N1 C4 C5 C6 174.42(17)
N1 C4 C9 C8 -172.91(17)
N1 C4 C9 C13 6.1(3)
N1 C2 C3 N2 0.7(2)
N2 C16 C21 C20 178.72(18)
N2 C16 C21 C25 1.0(3)
N4 C33 C38 C42 5.6(3)
N4 C33 C38 C37 -171.95(17)
N4 C33 C34 C35 173.18(17)
N4 C33 C34 C39 -4.1(3)
C50 C45 C46 C51 173.44(18)
C50 C45 C46 C47 -2.4(3)
C50 C49 C48 C47 -1.0(3)
C45 N5 C30 P3 7.6(3)
C45 N5 C30 N4 176.19(17)
C45 N5 C32 C31 -176.85(17)
C45 C50 C49 C48 -0.1(3)
C45 C50 C54 C56 -139.06(19)
C45 C50 C54 C55 98.2(2)
C45 C46 C51 C52 135.0(2)
C45 C46 C51 C53 -101.3(2)
C45 C46 C47 C48 1.2(3)
C1 N1 C4 C5 106.2(2)
C1 N1 C4 C9 -80.9(2)
C1 N1 C2 C3 -0.8(2)
C1 N2 C3 C2 -0.3(2)
C1 N2 C16 C17 -74.2(2)
C1 N2 C16 C21 111.3(2)
C30 N5 C45 C50 108.6(2)
C30 N5 C45 C46 -77.9(2)
C30 N5 C32 C31 0.2(2)
C30 N4 C33 C38 -107.9(2)
C30 N4 C33 C34 80.2(2)
C30 N4 C31 C32 -0.7(2)
C4 N1 C1 P1 -11.8(3)
C4 N1 C1 N2 -178.58(17)
C4 N1 C2 C3 178.49(17)
C4 C5 C10 C11 -77.7(2)
C4 C5 C10 C12 158.46(19)
C4 C5 C6 C7 -1.9(3)
C4 C9 C8 C7 -1.1(3)
C4 C9 C13 C14Y 146.4(8)
C4 C9 C13 C15Y -79.6(6)
C4 C9 C13 C15X -108.9(4)
C4 C9 C13 C14X 141.6(6)
C5 C4 C9 C8 -0.6(3)
C5 C4 C9 C13 178.37(19)
C5 C6 C7 C8 0.4(3)
C9 C4 C5 C10 -176.85(18)
C9 C4 C5 C6 2.1(3)
C9 C8 C7 C6 1.2(3)
C33 N4 C30 P3 1.4(3)
C33 N4 C30 N5 -166.43(17)
C33 N4 C31 C32 167.78(17)
C33 C38 C42 C44 139.45(19)
C33 C38 C42 C43 -97.1(2)
C33 C38 C37 C36 -0.2(3)
C33 C34 C35 C36 -2.0(3)
C33 C34 C39 C40 120.5(2)
C33 C34 C39 C41 -115.7(2)
C2 N1 C1 P1 167.46(15)
C2 N1 C1 N2 0.7(2)
C2 N1 C4 C5 -72.9(2)
C2 N1 C4 C9 99.9(2)
C3 N2 C1 P1 -168.34(14)
C3 N2 C1 N1 -0.3(2)
C3 N2 C16 C17 102.8(2)
C3 N2 C16 C21 -71.7(2)
C17 C16 C21 C20 4.6(3)
C17 C16 C21 C25 -173.1(2)
C17 C18 C19 C20 1.8(3)
C16 N2 C1 P1 9.0(3)
C16 N2 C1 N1 177.05(17)
C16 N2 C3 C2 -177.69(18)
C16 C17 C22 C23 131.8(2)
C16 C17 C22 C24 -104.8(2)
C16 C17 C18 C19 1.1(3)
C16 C21 C20 C19 -1.4(3)
C16 C21 C25 C26Y 150.8(3)
C16 C21 C25 C27Y -80.5(3)
C16 C21 C25 C26X 140.6(15)
C16 C21 C25 C27X -109.3(9)
C38 C33 C34 C35 1.8(3)
C38 C33 C34 C39 -175.52(18)
C32 N5 C45 C50 -74.9(2)
C32 N5 C45 C46 98.6(2)
C32 N5 C30 P3 -169.16(14)
C32 N5 C30 N4 -0.6(2)
C10 C5 C6 C7 176.99(19)
C49 C50 C45 N5 174.99(16)
C49 C50 C45 C46 1.9(3)
C49 C50 C54 C56 44.9(2)
C49 C50 C54 C55 -77.9(2)
C49 C48 C47 C46 0.4(3)
C51 C46 C47 C48 -174.76(19)
C34 C33 C38 C42 176.89(18)
C34 C33 C38 C37 -0.7(3)
C34 C35 C36 C37 1.2(3)
C35 C34 C39 C40 -56.8(3)
C35 C34 C39 C41 67.0(2)
C35 C36 C37 C38 0.0(3)
C54 C50 C45 N5 -1.2(3)
C54 C50 C45 C46 -174.35(17)
C54 C50 C49 C48 176.21(18)
C22 C17 C16 N2 -4.3(3)
C22 C17 C16 C21 169.77(19)
C22 C17 C18 C19 -173.3(2)
C6 C5 C10 C11 103.4(2)
C6 C5 C10 C12 -20.4(3)
C31 N4 C30 P3 168.64(14)
C31 N4 C30 N5 0.8(2)
C31 N4 C33 C38 86.0(2)
C31 N4 C33 C34 -85.8(2)
C42 C38 C37 C36 -177.90(19)
C8 C9 C13 C14Y -34.7(8)
C8 C9 C13 C15Y 99.3(6)
C8 C9 C13 C15X 70.1(4)
C8 C9 C13 C14X -39.5(7)
C47 C46 C51 C52 -49.2(3)
C47 C46 C51 C53 74.4(3)
C21 C20 C19 C18 -1.7(4)
C37 C38 C42 C44 -43.1(3)
C37 C38 C42 C43 80.4(2)
C18 C17 C16 N2 -178.59(17)
C18 C17 C16 C21 -4.5(3)
C18 C17 C22 C23 -54.1(3)
C18 C17 C22 C24 69.3(2)
C39 C34 C35 C36 175.43(19)
C13 C9 C8 C7 179.9(2)
C20 C21 C25 C26Y -26.7(4)
C20 C21 C25 C27Y 101.9(3)
C20 C21 C25 C26X -37.0(15)
C20 C21 C25 C27X 73.1(9)
C25 C21 C20 C19 176.3(2)
O1Y C60Y C61Y O2Y 63.8(5)
C59Y O1Y C60Y C61Y 163.4(5)
C62Y O2Y C61Y C60Y -168.3(3)
C59X O1X C60X C61X -168(2)
O1X C60X C61X O2X -60.7(19)
C60X C61X O2X C62X -175.8(11)
